data_7100071
loop_
_publ_author_name
'Reiko Kuroda'
'Yoshitane Imai'
'Tomohiro Sato'
'Masatoshi Takeshita'

_publ_section_title
;
Efficient Optical Resolution of Secondary Alkyl
Alcohols by Chiral Supramolecular Hosts
;
_journal_name_full 'Chemical Communications'
_journal_paper_doi 10.1039/b504164c
_journal_year 2005
_chemical_formula_sum 'C32 H38 N2 O6'
_chemical_formula_weight 546.64
_space_group_IT_number 4
_symmetry_cell_setting monoclinic
_symmetry_space_group_name_Hall 'P 2yb'
_symmetry_space_group_name_H-M 'P 1 21 1'
_cell_angle_alpha 90.00
_cell_angle_beta 97.694(2)
_cell_angle_gamma 90.00
_cell_formula_units_Z 2
_cell_length_a 11.3720(8)
_cell_length_b 9.4378(7)
_cell_length_c 13.8177(10)
_cell_measurement_temperature 100(2)
_cell_volume 1469.66(18)
_diffrn_ambient_temperature 100(2)
_exptl_crystal_density_diffrn 1.235
_cod_depositor_comments
;
The following automatic conversions were performed:
'_symmetry_cell_setting' value 'Monoclinic' changed to 'monoclinic'
according to '/home/saulius/struct/CIF-dictionaries/cif_core.dic'
dictionary named 'cif_core.dic' version 2.4.1 from 2010-06-29.

Automatic conversion script
Id: cif_fix_enum 1527 2010-12-29 10:47:43Z saulius 
;
_cod_original_sg_symbol_H-M 'P 21'
_cod_database_code 7100071

loop_
_symmetry_equiv_pos_as_xyz
'x, y, z'
'-x, y+1/2, -z'

loop_
_atom_site_label
_atom_site_type_symbol
_atom_site_fract_x
_atom_site_fract_y
_atom_site_fract_z
_atom_site_U_iso_or_equiv
_atom_site_adp_type
_atom_site_occupancy
_atom_site_symmetry_multiplicity
_atom_site_calc_flag
_atom_site_refinement_flags
_atom_site_disorder_assembly
_atom_site_disorder_group
C1 C 0.80099(17) 0.1836(2) 0.73671(14) 0.0222(4) Uani 1 1 d . . .
C2 C 0.69969(18) 0.2655(2) 0.70686(14) 0.0215(4) Uani 1 1 d . . .
C3 C 0.6399(2) 0.3295(2) 0.77643(14) 0.0248(5) Uani 1 1 d . . .
H3 H 0.5732 0.3844 0.7561 0.030 Uiso 1 1 calc R . .
C4 C 0.6770(2) 0.3136(2) 0.87519(16) 0.0320(5) Uani 1 1 d . . .
H4 H 0.6347 0.3550 0.9210 0.038 Uiso 1 1 calc R . .
C5 C 0.7780(2) 0.2351(3) 0.90476(16) 0.0353(6) Uani 1 1 d . . .
H5 H 0.8047 0.2243 0.9710 0.042 Uiso 1 1 calc R . .
C6 C 0.8390(2) 0.1730(2) 0.83657(15) 0.0294(5) Uani 1 1 d . . .
H6 H 0.9078 0.1223 0.8577 0.035 Uiso 1 1 calc R . .
C7 C 0.64864(17) 0.2866(2) 0.60140(14) 0.0199(4) Uani 1 1 d . . .
O8 O 0.65540(12) 0.18389(16) 0.54393(9) 0.0260(3) Uani 1 1 d . . .
O9 O 0.60080(12) 0.40387(14) 0.57648(9) 0.0232(3) Uani 1 1 d . . .
C10 C 0.87762(17) 0.1164(2) 0.66880(14) 0.0216(4) Uani 1 1 d . . .
C11 C 0.84899(17) -0.0085(2) 0.61576(13) 0.0196(4) Uani 1 1 d . . .
C12 C 0.92874(18) -0.0657(2) 0.55802(15) 0.0262(5) Uani 1 1 d . . .
H12 H 0.9085 -0.1476 0.5222 0.031 Uiso 1 1 calc R . .
C13 C 1.0376(2) -0.0024(3) 0.55336(17) 0.0342(6) Uani 1 1 d . . .
H13 H 1.0904 -0.0415 0.5149 0.041 Uiso 1 1 calc R . .
C14 C 1.06709(19) 0.1201(3) 0.60679(18) 0.0376(6) Uani 1 1 d . . .
H14 H 1.1402 0.1634 0.6048 0.045 Uiso 1 1 calc R . .
C15 C 0.98745(19) 0.1772(3) 0.66275(16) 0.0312(5) Uani 1 1 d . . .
H15 H 1.0081 0.2597 0.6978 0.037 Uiso 1 1 calc R . .
C16 C 0.73558(17) -0.0861(2) 0.62213(14) 0.0197(4) Uani 1 1 d . . .
O17 O 0.68745(11) -0.07188(15) 0.69898(9) 0.0203(3) Uani 1 1 d . . .
O18 O 0.69298(12) -0.16445(16) 0.55240(10) 0.0269(3) Uani 1 1 d . . .
C21 C 0.53938(16) 0.2280(2) 0.30050(13) 0.0169(4) Uani 1 1 d . . .
H21 H 0.4734 0.2466 0.2488 0.020 Uiso 1 1 calc R . .
N22 N 0.49009(13) 0.17427(18) 0.38795(10) 0.0176(3) Uani 1 1 d . . .
H22A H 0.4648 0.0857 0.3772 0.026 Uiso 1 1 calc R . .
H22B H 0.4297 0.2288 0.3996 0.026 Uiso 1 1 calc R . .
H22C H 0.5463 0.1762 0.4394 0.026 Uiso 1 1 calc R . .
C23 C 0.62069(17) 0.1194(2) 0.26342(14) 0.0182(4) Uani 1 1 d . . .
C24 C 0.59618(19) 0.0691(2) 0.16863(15) 0.0249(5) Uani 1 1 d . . .
H24 H 0.5285 0.0996 0.1288 0.030 Uiso 1 1 calc R . .
C25 C 0.6724(2) -0.0265(2) 0.13310(15) 0.0311(5) Uani 1 1 d . . .
H25 H 0.6556 -0.0604 0.0695 0.037 Uiso 1 1 calc R . .
C26 C 0.7728(2) -0.0714(2) 0.19182(16) 0.0309(5) Uani 1 1 d . . .
H26 H 0.8241 -0.1351 0.1678 0.037 Uiso 1 1 calc R . .
C27 C 0.79750(18) -0.0218(2) 0.28663(15) 0.0249(5) Uani 1 1 d . . .
H27 H 0.8653 -0.0525 0.3261 0.030 Uiso 1 1 calc R . .
C28 C 0.72220(17) 0.0728(2) 0.32271(14) 0.0209(4) Uani 1 1 d . . .
H28 H 0.7390 0.1057 0.3865 0.025 Uiso 1 1 calc R . .
C29 C 0.60879(16) 0.3678(2) 0.32388(13) 0.0161(4) Uani 1 1 d . . .
H29 H 0.6849 0.3447 0.3627 0.019 Uiso 1 1 calc R . .
N30 N 0.54354(14) 0.46545(17) 0.38187(11) 0.0184(4) Uani 1 1 d . . .
H30A H 0.5722 0.5528 0.3785 0.028 Uiso 1 1 calc R . .
H30B H 0.5524 0.4372 0.4439 0.028 Uiso 1 1 calc R . .
H30C H 0.4668 0.4649 0.3581 0.028 Uiso 1 1 calc R . .
C31 C 0.63377(17) 0.4399(2) 0.23068(13) 0.0194(4) Uani 1 1 d . . .
C32 C 0.74667(18) 0.4371(2) 0.20330(14) 0.0243(5) Uani 1 1 d . . .
H32 H 0.8075 0.3890 0.2414 0.029 Uiso 1 1 calc R . .
C33 C 0.7688(2) 0.5061(3) 0.11899(15) 0.0297(5) Uani 1 1 d . . .
H33 H 0.8445 0.5037 0.1007 0.036 Uiso 1 1 calc R . .
C34 C 0.6789(2) 0.5783(2) 0.06183(15) 0.0292(5) Uani 1 1 d . . .
H34 H 0.6940 0.6252 0.0056 0.035 Uiso 1 1 calc R . .
C35 C 0.5671(2) 0.5801(2) 0.08918(14) 0.0289(5) Uani 1 1 d . . .
H35 H 0.5066 0.6286 0.0508 0.035 Uiso 1 1 calc R . .
C36 C 0.54271(19) 0.5115(2) 0.17237(14) 0.0232(5) Uani 1 1 d . . .
H36 H 0.4664 0.5128 0.1895 0.028 Uiso 1 1 calc R . .
O41 O 0.26531(16) 0.2147(3) 0.15973(17) 0.0264(6) Uani 0.829(3) 1 d P A 1
H41 H 0.2632 0.3002 0.1490 0.040 Uiso 0.829(3) 1 calc PR A 1
C42 C 0.1467(3) 0.1619(4) 0.1571(3) 0.0524(11) Uani 0.829(3) 1 d PD A 1
H42 H 0.1366 0.0844 0.1095 0.063 Uiso 0.829(3) 1 calc PR A 1
C43 C 0.1223(3) 0.0985(3) 0.2618(2) 0.0414(8) Uani 0.829(3) 1 d PD A 1
H43A H 0.1836 0.0321 0.2849 0.062 Uiso 0.829(3) 1 calc PR A 1
H43B H 0.0468 0.0514 0.2544 0.062 Uiso 0.829(3) 1 calc PR A 1
H43C H 0.1220 0.1744 0.3080 0.062 Uiso 0.829(3) 1 calc PR A 1
C44 C 0.0565(3) 0.2724(4) 0.1242(2) 0.0497(9) Uani 0.829(3) 1 d P A 1
H44A H 0.0607 0.3478 0.1721 0.060 Uiso 0.829(3) 1 calc PR A 1
H44B H -0.0223 0.2312 0.1184 0.060 Uiso 0.829(3) 1 calc PR A 1
C45 C 0.0783(3) 0.3322(4) 0.0266(2) 0.0454(9) Uani 0.829(3) 1 d P A 1
H45A H 0.1600 0.3596 0.0298 0.068 Uiso 0.829(3) 1 calc PR A 1
H45B H 0.0285 0.4134 0.0112 0.068 Uiso 0.829(3) 1 calc PR A 1
H45C H 0.0602 0.2615 -0.0231 0.068 Uiso 0.829(3) 1 calc PR A 1
O61 O 0.0708(9) 0.1982(12) 0.2041(7) 0.050 Uiso 0.171(3) 1 d PD A 2
C62 C 0.1430(14) 0.1807(16) 0.1270(10) 0.050 Uiso 0.171(3) 1 d PD A 2
H62 H 0.1456 0.0826 0.1041 0.060 Uiso 0.171(3) 1 calc PR A 2
C63 C 0.2642(11) 0.235(4) 0.1748(17) 0.050 Uiso 0.171(3) 1 d PD A 2
H63A H 0.3141 0.2531 0.1253 0.075 Uiso 0.171(3) 1 calc PR A 2
H63B H 0.3008 0.1657 0.2197 0.075 Uiso 0.171(3) 1 calc PR A 2
H63C H 0.2536 0.3217 0.2094 0.075 Uiso 0.171(3) 1 calc PR A 2
C64 C 0.0879(18) 0.2831(16) 0.0477(9) 0.050 Uiso 0.171(3) 1 d PD A 2
H64A H 0.0022 0.2824 0.0449 0.060 Uiso 0.171(3) 1 calc PR A 2
H64B H 0.1075 0.2530 -0.0154 0.060 Uiso 0.171(3) 1 calc PR A 2
C65 C 0.1352(14) 0.4340(15) 0.0702(11) 0.050 Uiso 0.171(3) 1 d PD A 2
H65A H 0.1082 0.4952 0.0162 0.075 Uiso 0.171(3) 1 calc PR A 2
H65B H 0.2204 0.4324 0.0803 0.075 Uiso 0.171(3) 1 calc PR A 2
H65C H 0.1065 0.4685 0.1280 0.075 Uiso 0.171(3) 1 calc PR A 2
O51 O 0.36196(13) 0.23198(16) 0.62798(11) 0.0280(3) Uani 1 1 d D . .
H51B H 0.320(3) 0.288(3) 0.5723(17) 0.096(12) Uiso 1 1 d D . .
H51A H 0.357(3) 0.282(3) 0.6905(13) 0.075(10) Uiso 1 1 d D . .

loop_
_atom_site_aniso_label
_atom_site_aniso_U_11
_atom_site_aniso_U_22
_atom_site_aniso_U_33
_atom_site_aniso_U_23
_atom_site_aniso_U_13
_atom_site_aniso_U_12
C1 0.0251(11) 0.0133(9) 0.0257(10) -0.0006(9) -0.0055(8) -0.0059(8)
C2 0.0273(11) 0.0148(10) 0.0211(11) 0.0003(8) -0.0009(8) -0.0038(8)
C3 0.0326(12) 0.0182(10) 0.0232(11) -0.0013(9) 0.0022(9) -0.0042(9)
C4 0.0463(15) 0.0245(12) 0.0245(11) -0.0022(9) 0.0022(10) -0.0025(10)
C5 0.0499(15) 0.0313(13) 0.0204(11) -0.0022(10) -0.0113(10) -0.0055(12)
C6 0.0321(12) 0.0248(11) 0.0277(11) 0.0020(10) -0.0087(9) -0.0019(10)
C7 0.0189(10) 0.0192(10) 0.0210(10) 0.0011(8) 0.0002(8) -0.0015(8)
O8 0.0320(8) 0.0226(8) 0.0207(7) -0.0050(6) -0.0064(6) 0.0086(6)
O9 0.0303(8) 0.0178(7) 0.0209(7) 0.0008(6) 0.0010(6) 0.0039(6)
C10 0.0180(10) 0.0192(10) 0.0254(10) 0.0077(9) -0.0049(8) -0.0004(8)
C11 0.0163(10) 0.0196(10) 0.0217(10) 0.0058(8) -0.0016(8) 0.0008(8)
C12 0.0241(11) 0.0272(12) 0.0277(11) 0.0066(10) 0.0044(8) 0.0028(9)
C13 0.0229(12) 0.0416(15) 0.0397(13) 0.0123(11) 0.0094(10) 0.0048(10)
C14 0.0176(11) 0.0413(15) 0.0533(15) 0.0161(12) 0.0020(10) -0.0079(10)
C15 0.0266(12) 0.0260(12) 0.0382(13) 0.0063(10) -0.0059(9) -0.0084(10)
C16 0.0194(10) 0.0155(10) 0.0236(10) 0.0020(8) 0.0009(8) -0.0010(8)
O17 0.0207(7) 0.0192(7) 0.0211(7) -0.0011(6) 0.0036(6) -0.0030(6)
O18 0.0280(8) 0.0258(8) 0.0276(8) -0.0102(7) 0.0060(6) -0.0083(7)
C21 0.0180(9) 0.0166(9) 0.0157(9) 0.0009(8) 0.0002(7) 0.0016(8)
N22 0.0175(8) 0.0148(8) 0.0199(8) -0.0018(7) 0.0007(6) 0.0020(7)
C23 0.0182(9) 0.0143(10) 0.0227(10) -0.0012(8) 0.0047(8) -0.0016(8)
C24 0.0256(11) 0.0243(11) 0.0244(10) -0.0031(9) 0.0016(8) 0.0015(9)
C25 0.0390(14) 0.0316(13) 0.0236(11) -0.0090(10) 0.0077(10) 0.0025(11)
C26 0.0336(12) 0.0237(12) 0.0381(13) -0.0027(10) 0.0148(10) 0.0088(10)
C27 0.0217(11) 0.0244(11) 0.0298(11) 0.0039(9) 0.0070(9) 0.0046(9)
C28 0.0234(10) 0.0169(10) 0.0221(10) -0.0005(8) 0.0016(8) 0.0023(8)
C29 0.0146(9) 0.0163(10) 0.0174(9) 0.0002(8) 0.0019(7) 0.0015(7)
N30 0.0206(9) 0.0154(8) 0.0191(8) 0.0011(6) 0.0025(6) -0.0009(7)
C31 0.0258(10) 0.0149(10) 0.0175(9) -0.0037(8) 0.0034(8) -0.0025(8)
C32 0.0249(11) 0.0223(11) 0.0262(11) -0.0020(9) 0.0048(8) -0.0017(9)
C33 0.0315(13) 0.0317(13) 0.0290(12) -0.0043(10) 0.0153(10) -0.0061(10)
C34 0.0457(14) 0.0223(12) 0.0220(11) -0.0001(9) 0.0133(10) -0.0065(10)
C35 0.0424(13) 0.0247(12) 0.0188(10) 0.0000(9) 0.0014(9) 0.0052(10)
C36 0.0273(12) 0.0229(11) 0.0206(10) 0.0001(9) 0.0073(8) 0.0023(9)
O41 0.0152(8) 0.0323(14) 0.0327(12) -0.0175(9) 0.0067(7) -0.0035(8)
C42 0.0245(16) 0.048(2) 0.085(3) -0.044(2) 0.0076(19) -0.0024(14)
C43 0.0317(16) 0.0210(15) 0.068(2) 0.0005(15) -0.0062(14) 0.0032(12)
C44 0.046(2) 0.054(2) 0.049(2) -0.0053(17) 0.0056(16) -0.0025(17)
C45 0.048(2) 0.056(3) 0.0340(17) -0.0086(16) 0.0141(15) -0.012(2)
O51 0.0348(8) 0.0237(8) 0.0266(8) 0.0026(7) 0.0083(7) 0.0076(7)

loop_
_geom_bond_atom_site_label_1
_geom_bond_atom_site_label_2
_geom_bond_distance
_geom_bond_site_symmetry_2
_geom_bond_publ_flag
C1 C6 1.393(3) . ?
C1 C2 1.403(3) . ?
C1 C10 1.504(3) . ?
C2 C3 1.388(3) . ?
C2 C7 1.508(3) . ?
C3 C4 1.381(3) . ?
C4 C5 1.382(3) . ?
C5 C6 1.374(3) . ?
C7 O9 1.261(2) . ?
C7 O8 1.262(2) . ?
C10 C15 1.387(3) . ?
C10 C11 1.403(3) . ?
C11 C12 1.395(3) . ?
C11 C16 1.496(3) . ?
C12 C13 1.384(3) . ?
C13 C14 1.389(4) . ?
C14 C15 1.377(3) . ?
C16 O18 1.259(2) . ?
C16 O17 1.265(2) . ?
C21 N22 1.488(2) . ?
C21 C23 1.515(3) . ?
C21 C29 1.550(3) . ?
C23 C24 1.386(3) . ?
C23 C28 1.394(3) . ?
C24 C25 1.386(3) . ?
C25 C26 1.376(3) . ?
C26 C27 1.384(3) . ?
C27 C28 1.376(3) . ?
C29 N30 1.483(2) . ?
C29 C31 1.517(3) . ?
C31 C32 1.386(3) . ?
C31 C36 1.398(3) . ?
C32 C33 1.386(3) . ?
C33 C34 1.385(3) . ?
C34 C35 1.375(3) . ?
C35 C36 1.379(3) . ?
O41 C42 1.433(3) . ?
C42 C44 1.491(5) . ?
C42 C43 1.624(4) . ?
C44 C45 1.513(5) . ?
O61 C62 1.439(5) . ?
C62 C64 1.532(5) . ?
C62 C63 1.536(5) . ?
C64 C65 1.538(5) . ?
